data_1008025
loop_
_publ_author_name
'Hodeau, J L'
'Marezio, M'

_publ_section_title 'The crystal structure of V~4~ O~7~ at 120K'
_journal_coden_ASTM JSSCBI
_journal_name_full 'Journal of Solid State Chemistry'
_journal_page_first 253
_journal_page_last 263
_journal_paper_doi 10.1016/0022-4596(78)90072-5
_journal_volume 23
_journal_year 1978
_chemical_formula_structural 'V4 O7'
_chemical_formula_sum 'O7 V4'
_chemical_name_systematic
;
Vanadium oxide (4/7) - low-temperature phase
;
_space_group_IT_number 2
_symmetry_cell_setting triclinic
_symmetry_Int_Tables_number 2
_symmetry_space_group_name_Hall '-P 1 (-x,-1/2*y+1/2*z,1/2*y+1/2*z)'
_symmetry_space_group_name_H-M 'A -1'
_cell_angle_alpha 94.86(2)
_cell_angle_beta 95.17(1)
_cell_angle_gamma 109.39(1)
_cell_formula_units_Z 4
_cell_length_a 5.503(1)
_cell_length_b 6.997(2)
_cell_length_c 12.256(2)
_cell_volume 440.0
_refine_ls_R_factor_all 0.042
_cod_database_code 1008025

loop_
_symmetry_equiv_pos_as_xyz
x,y,z
-x,-y,-z
x,1/2+y,1/2+z
-x,1/2-y,1/2-z

loop_
_atom_site_label
_atom_site_type_symbol
_atom_site_symmetry_multiplicity
_atom_site_Wyckoff_symbol
_atom_site_fract_x
_atom_site_fract_y
_atom_site_fract_z
_atom_site_occupancy
_atom_site_attached_hydrogens
_atom_site_calc_flag
V1 V0 4 ? 0.2022(2) 0.1404(1) 0.06216(7) 1. 0 d
V2 V0 4 ? 0.2362(2) 0.6540(1) 0.06961(8) 1. 0 d
V3 V0 4 ? 0.6859(2) 0.4406(1) 0.19785(7) 1. 0 d
V4 V0 4 ? 0.6797(2) 0.9401(1) 0.19961(8) 1. 0 d
O1 O0 4 ? 0.1072(6) 0.8538(5) 0.0136(3) 1. 0 d
O2 O0 4 ? 0.5929(6) 0.7927(5) 0.0466(3) 1. 0 d
O3 O0 4 ? 0.8574(6) 0.4935(5) 0.0861(3) 1. 0 d
O4 O0 4 ? 0.3312(6) 0.4349(5) 0.1373(3) 1. 0 d
O5 O0 4 ? 0.5244(6) 0.1453(5) 0.1641(3) 1. 0 d
O6 O0 4 ? 0.0415(6) 0.0663(5) 0.1944(3) 1. 0 d
O7 O0 4 ? 0.2956(6) 0.7931(5) 0.2244(3) 1. 0 d

loop_
_atom_type_symbol
_atom_type_oxidation_number
V0 0.000
O0 0.000
